data_1574933
loop_
_publ_author_name
'Mohamed-Ezzat, Reham A.'
'Elgemeie, Galal H.'
'Jones, Peter G.'

_publ_section_title
;
 2,3,4,6-Tetra-O-acetyl-1-[(dimethylcarbamothioyl)sulfanyl]-\b-D-galactopyranose
;
_journal_coeditor_code BT4175
_journal_issue 6
_journal_name_full IUCrData
_journal_page_first x250544
_journal_paper_doi 10.1107/S2414314625005449
_journal_volume 10
_journal_year 2025
_chemical_absolute_configuration ad
_chemical_formula_iupac 'C17 H25 N O9 S2'
_chemical_formula_moiety 'C17 H25 N O9 S2'
_chemical_formula_sum 'C17 H25 N O9 S2'
_chemical_formula_weight 451.50
_chemical_name_systematic 2,3,4,6-Tetra-<i>O</i>-acetyl-1-[(dimethylcarbamothioyl)sulfanyl]-\b-<i>D</i>-galactopyranose
_space_group_crystal_system orthorhombic
_space_group_IT_number 19
_space_group_name_Hall 'P 2ac 2ab'
_space_group_name_H-M_alt 'P 21 21 21'
_atom_sites_solution_hydrogens geom
_atom_sites_solution_primary dual
_audit_creation_method SHELXL-2019/3
_cell_angle_alpha 90
_cell_angle_beta 90
_cell_angle_gamma 90
_cell_formula_units_Z 4
_cell_length_a 7.28265(10)
_cell_length_b 8.64720(15)
_cell_length_c 34.8789(3)
_cell_measurement_reflns_used 126110
_cell_measurement_temperature 100(2)
_cell_measurement_theta_max 41.3090
_cell_measurement_theta_min 2.3130
_cell_volume 2196.48(5)
_computing_cell_refinement
;
CrysAlisPro 1.171.42.79a (Rigaku OD, 2022)
;
_computing_data_collection
;
CrysAlisPro 1.171.42.79a (Rigaku OD, 2022)
;
_computing_data_reduction
;
CrysAlisPro 1.171.42.79a (Rigaku OD, 2022)
;
_computing_molecular_graphics
;
Bruker XP, Version 5.1 (Bruker, 1998)
;
_computing_publication_material
;
publCIF (Westrip, 2010)
;
_computing_structure_refinement
;
<i>SHELXL2019/3</i> (Sheldrick, 2015b)
;
_computing_structure_solution
;
<i>SHELXT</i> (Sheldrick, 2015a)
;
_diffrn_ambient_temperature 99.9(4)
_diffrn_detector 'Hybrid Pixel Array Detector'
_diffrn_detector_area_resol_mean 10.0000
_diffrn_measured_fraction_theta_full 0.999
_diffrn_measured_fraction_theta_max 0.979
_diffrn_measurement_device 'four-circle diffractometer'
_diffrn_measurement_device_type 'XtaLAB Synergy'
_diffrn_measurement_method '\w scans'
_diffrn_radiation_monochromator mirror
_diffrn_radiation_probe x-ray
_diffrn_radiation_type 'Mo K\a'
_diffrn_radiation_wavelength 0.71073
_diffrn_reflns_av_R_equivalents 0.0447
_diffrn_reflns_av_unetI/netI 0.0155
_diffrn_reflns_limit_h_max 13
_diffrn_reflns_limit_h_min -13
_diffrn_reflns_limit_k_max 15
_diffrn_reflns_limit_k_min -15
_diffrn_reflns_limit_l_max 63
_diffrn_reflns_limit_l_min -63
_diffrn_reflns_number 225004
_diffrn_reflns_theta_full 40.000
_diffrn_reflns_theta_max 41.399
_diffrn_reflns_theta_min 2.336
_diffrn_source 'micro-focus sealed X-ray tube'
_exptl_absorpt_coefficient_mu 0.289
_exptl_absorpt_correction_T_max 1.00000
_exptl_absorpt_correction_T_min 0.81772
_exptl_absorpt_correction_type multi-scan
_exptl_absorpt_process_details
;
(CrysAlisPro; Rigaku OD, 2022)
;
_exptl_crystal_colour colourless
_exptl_crystal_density_diffrn 1.365
_exptl_crystal_description block
_exptl_crystal_F_000 952
_exptl_crystal_size_max 0.22
_exptl_crystal_size_mid 0.20
_exptl_crystal_size_min 0.15
_refine_diff_density_max 0.564
_refine_diff_density_min -0.267
_refine_ls_abs_structure_details
;
Flack <i>x</i> determined using 5769 quotients
[(<i>I</i>^+^)-(<i>I</i>^-^)]/[(<i>I</i>^+^)+(<i>I</i>^-^)]
(Parsons <i>et al.</i>,  2013)
;
_refine_ls_abs_structure_Flack 0.001(8)
_refine_ls_extinction_method none
_refine_ls_goodness_of_fit_ref 1.119
_refine_ls_hydrogen_treatment constr
_refine_ls_matrix_type full
_refine_ls_number_parameters 268
_refine_ls_number_reflns 14433
_refine_ls_number_restraints 0
_refine_ls_restrained_S_all 1.119
_refine_ls_R_factor_all 0.0333
_refine_ls_R_factor_gt 0.0306
_refine_ls_shift/su_max 0.010
_refine_ls_shift/su_mean 0.000
_refine_ls_structure_factor_coef Fsqd
_refine_ls_weighting_details 'w=1/[\s^2^(Fo^2^)+(0.0464P)^2^+0.1937P] where P=(Fo^2^+2Fc^2^)/3'
_refine_ls_weighting_scheme calc
_refine_ls_wR_factor_gt 0.0813
_refine_ls_wR_factor_ref 0.0825
_reflns_number_gt 13593
_reflns_number_total 14433
_reflns_threshold_expression 'I > 2\s(I)'
_cod_data_source_file bt4175.cif
_cod_data_source_block I
_cod_database_code 1574933
_shelx_space_group_comment
;
The symmetry employed for this shelxl refinement is uniquely defined
by the following loop, which should always be used as a source of
symmetry information in preference to the above space-group names.
They are only intended as comments.
;
_shelx_estimated_absorpt_t_min 0.939
_shelx_estimated_absorpt_t_max 0.958

loop_
_space_group_symop_operation_xyz
'x, y, z'
'-x+1/2, -y, z+1/2'
'-x, y+1/2, -z+1/2'
'x+1/2, -y+1/2, -z'

loop_
_atom_site_type_symbol
_atom_site_label
_atom_site_fract_x
_atom_site_fract_y
_atom_site_fract_z
_atom_site_U_iso_or_equiv
_atom_site_adp_type
_atom_site_calc_flag
_atom_site_occupancy
_atom_site_disorder_assembly
_atom_site_disorder_group
C C1 0.22016(11) 0.52540(10) 0.14258(2) 0.01348(11) Uani d 1 . .
H H1 0.301124 0.432274 0.144357 0.016 Uiso calc 1 . .
C C2 0.20058(11) 0.57372(9) 0.10035(2) 0.01244(11) Uani d 1 . .
H H2 0.119080 0.666256 0.097869 0.015 Uiso calc 1 . .
C C3 0.39260(11) 0.60872(9) 0.08518(2) 0.01229(11) Uani d 1 . .
H H3 0.466514 0.511270 0.084781 0.015 Uiso calc 1 . .
C C4 0.48993(11) 0.72864(9) 0.10985(2) 0.01316(10) Uani d 1 . .
H H4 0.620302 0.739994 0.101305 0.016 Uiso calc 1 . .
C C5 0.48404(12) 0.67805(10) 0.15167(2) 0.01507(12) Uani d 1 . .
H H5 0.557771 0.581254 0.154690 0.018 Uiso calc 1 . .
C C6 0.55721(13) 0.80002(13) 0.17912(3) 0.02065(15) Uani d 1 . .
H H6A 0.482407 0.895388 0.177473 0.025 Uiso calc 1 . .
H H6B 0.553206 0.761446 0.205830 0.025 Uiso calc 1 . .
C C7 -0.05084(12) 0.44818(10) 0.06923(3) 0.01588(12) Uani d 1 . .
C C8 -0.10298(17) 0.30603(14) 0.04748(4) 0.0290(2) Uani d 1 . .
H H8A -0.004042 0.278698 0.029677 0.044 Uiso calc 1 . .
H H8B -0.216034 0.325520 0.033023 0.044 Uiso calc 1 . .
H H8C -0.123073 0.220596 0.065454 0.044 Uiso calc 1 . .
C C9 0.44387(13) 0.57971(13) 0.01780(3) 0.02005(15) Uani d 1 . .
C C10 0.4443(2) 0.6688(2) -0.01898(3) 0.0349(3) Uani d 1 . .
H H10A 0.318449 0.699657 -0.025372 0.052 Uiso calc 1 . .
H H10B 0.493721 0.603806 -0.039557 0.052 Uiso calc 1 . .
H H10C 0.520872 0.761240 -0.016113 0.052 Uiso calc 1 . .
C C11 0.48662(15) 0.99031(11) 0.08844(4) 0.02412(18) Uani d 1 . .
C C12 0.3713(2) 1.13341(14) 0.08674(6) 0.0395(4) Uani d 1 . .
H H12A 0.250639 1.108055 0.075993 0.059 Uiso calc 1 . .
H H12B 0.431714 1.210509 0.070465 0.059 Uiso calc 1 . .
H H12C 0.355954 1.175358 0.112643 0.059 Uiso calc 1 . .
C C13 0.79252(16) 0.97920(15) 0.16185(5) 0.0314(2) Uani d 1 . .
C C14 0.98327(19) 0.9884(2) 0.14586(6) 0.0408(3) Uani d 1 . .
H H14A 1.061908 0.913046 0.158930 0.061 Uiso calc 1 . .
H H14B 1.032239 1.092733 0.149860 0.061 Uiso calc 1 . .
H H14C 0.980359 0.965477 0.118356 0.061 Uiso calc 1 . .
O O1 0.29972(9) 0.64895(8) 0.16373(2) 0.01595(10) Uani d 1 . .
O O2 0.13054(9) 0.44673(7) 0.07833(2) 0.01412(9) Uani d 1 . .
O O3 0.38060(11) 0.67005(8) 0.04701(2) 0.01719(11) Uani d 1 . .
O O4 0.39544(9) 0.87439(7) 0.10612(2) 0.01611(10) Uani d 1 . .
O O6 0.74333(11) 0.83094(10) 0.16784(3) 0.02342(14) Uani d 1 . .
O O7 -0.15325(10) 0.55175(9) 0.07833(3) 0.02197(13) Uani d 1 . .
O O8 0.49188(14) 0.44747(11) 0.02195(2) 0.02792(16) Uani d 1 . .
O O9 0.64113(15) 0.97836(12) 0.07640(4) 0.0420(3) Uani d 1 . .
O O10 0.69249(18) 1.08682(14) 0.16806(6) 0.0599(5) Uani d 1 . .
S S1 -0.00073(3) 0.48124(3) 0.16268(2) 0.01509(4) Uani d 1 . .
S S2 0.26816(3) 0.27711(4) 0.20661(2) 0.02352(5) Uani d 1 . .
C C15 0.05929(12) 0.35345(11) 0.20097(2) 0.01559(12) Uani d 1 . .
N N1 -0.08300(11) 0.32376(11) 0.22384(2) 0.01961(13) Uani d 1 . .
C C16 -0.26558(14) 0.39147(15) 0.21834(3) 0.02370(18) Uani d 1 . .
H H16A -0.254152 0.503647 0.215141 0.036 Uiso calc 1 . .
H H16B -0.342140 0.369253 0.240783 0.036 Uiso calc 1 . .
H H16C -0.322539 0.346774 0.195424 0.036 Uiso calc 1 . .
C C17 -0.06368(18) 0.2123(2) 0.25515(4) 0.0335(3) Uani d 1 . .
H H17A -0.028969 0.111306 0.244663 0.050 Uiso calc 1 . .
H H17B -0.180709 0.203067 0.268826 0.050 Uiso calc 1 . .
H H17C 0.031589 0.247892 0.272924 0.050 Uiso calc 1 . .

loop_
_atom_site_aniso_label
_atom_site_aniso_U_11
_atom_site_aniso_U_22
_atom_site_aniso_U_33
_atom_site_aniso_U_12
_atom_site_aniso_U_13
_atom_site_aniso_U_23
C1 0.0139(3) 0.0139(3) 0.0126(2) -0.0006(2) 0.0018(2) 0.0012(2)
C2 0.0134(3) 0.0111(3) 0.0128(3) 0.0005(2) 0.0010(2) 0.0000(2)
C3 0.0142(3) 0.0114(3) 0.0112(2) 0.0007(2) 0.0021(2) 0.00144(19)
C4 0.0124(2) 0.0112(2) 0.0159(3) 0.0009(2) 0.0020(2) -0.0005(2)
C5 0.0137(3) 0.0170(3) 0.0146(3) 0.0001(2) 0.0002(2) -0.0010(2)
C6 0.0169(3) 0.0255(4) 0.0195(3) -0.0028(3) -0.0002(3) -0.0068(3)
C7 0.0145(3) 0.0150(3) 0.0181(3) 0.0008(2) -0.0015(2) -0.0009(2)
C8 0.0228(4) 0.0222(4) 0.0421(6) 0.0004(3) -0.0091(4) -0.0124(4)
C9 0.0173(3) 0.0306(4) 0.0123(3) -0.0039(3) 0.0002(2) -0.0016(3)
C10 0.0389(6) 0.0525(8) 0.0134(3) -0.0133(6) -0.0001(4) 0.0069(4)
C11 0.0218(4) 0.0125(3) 0.0380(5) 0.0005(3) 0.0094(4) 0.0044(3)
C12 0.0348(6) 0.0154(4) 0.0684(10) 0.0063(4) 0.0162(7) 0.0115(5)
C13 0.0208(4) 0.0259(5) 0.0474(7) -0.0059(3) 0.0048(4) -0.0147(5)
C14 0.0215(5) 0.0388(7) 0.0620(10) -0.0095(5) 0.0094(5) -0.0147(6)
O1 0.0155(2) 0.0186(3) 0.0138(2) -0.00277(19) 0.00266(18) -0.0023(2)
O2 0.0133(2) 0.0123(2) 0.0167(2) 0.00077(17) -0.00018(18) -0.00223(18)
O3 0.0224(3) 0.0169(2) 0.0123(2) -0.0007(2) 0.00171(19) 0.00366(19)
O4 0.0152(2) 0.0107(2) 0.0225(3) 0.00143(18) 0.0041(2) 0.00108(19)
O6 0.0152(3) 0.0243(3) 0.0308(4) -0.0012(2) -0.0009(2) -0.0068(3)
O7 0.0162(3) 0.0204(3) 0.0294(3) 0.0049(2) -0.0024(2) -0.0041(3)
O8 0.0306(4) 0.0338(4) 0.0194(3) 0.0082(3) -0.0021(3) -0.0102(3)
O9 0.0289(4) 0.0214(3) 0.0756(8) 0.0018(3) 0.0261(5) 0.0143(5)
O10 0.0344(5) 0.0249(5) 0.1202(15) -0.0055(4) 0.0250(7) -0.0233(7)
S1 0.01293(7) 0.01785(8) 0.01451(7) 0.00059(6) 0.00218(6) 0.00388(6)
S2 0.01376(8) 0.03284(13) 0.02396(10) 0.00211(8) -0.00070(7) 0.01238(9)
C15 0.0137(3) 0.0196(3) 0.0136(3) -0.0015(2) -0.0003(2) 0.0036(2)
N1 0.0150(3) 0.0284(4) 0.0154(3) -0.0016(3) 0.0019(2) 0.0076(3)
C16 0.0145(3) 0.0331(5) 0.0235(4) 0.0011(3) 0.0047(3) 0.0061(3)
C17 0.0257(5) 0.0479(7) 0.0270(5) -0.0008(5) 0.0029(4) 0.0226(5)

loop_
_atom_type_symbol
_atom_type_description
_atom_type_scat_dispersion_real
_atom_type_scat_dispersion_imag
_atom_type_scat_source
C C 0.0033 0.0016 'International Tables Vol C Tables 4.2.6.8 and 6.1.1.4'
H H 0.0000 0.0000 'International Tables Vol C Tables 4.2.6.8 and 6.1.1.4'
N N 0.0061 0.0033 'International Tables Vol C Tables 4.2.6.8 and 6.1.1.4'
O O 0.0106 0.0060 'International Tables Vol C Tables 4.2.6.8 and 6.1.1.4'
S S 0.1246 0.1234 'International Tables Vol C Tables 4.2.6.8 and 6.1.1.4'

loop_
_geom_angle_atom_site_label_1
_geom_angle_atom_site_label_2
_geom_angle_atom_site_label_3
_geom_angle_site_symmetry_1
_geom_angle_site_symmetry_3
_geom_angle
_geom_angle_publ_flag
O1 C1 C2 . . 109.30(7) ?
O1 C1 S1 . . 108.81(5) ?
C2 C1 S1 . . 110.40(6) ?
O2 C2 C3 . . 106.99(6) ?
O2 C2 C1 . . 109.76(6) ?
C3 C2 C1 . . 107.53(6) ?
O3 C3 C4 . . 107.51(6) ?
O3 C3 C2 . . 109.82(7) ?
C4 C3 C2 . . 111.46(6) ?
O4 C4 C3 . . 108.79(7) ?
O4 C4 C5 . . 108.90(6) ?
C3 C4 C5 . . 109.42(6) ?
O1 C5 C6 . . 105.43(7) ?
O1 C5 C4 . . 111.03(7) ?
C6 C5 C4 . . 113.18(7) ?
O6 C6 C5 . . 106.69(8) ?
O7 C7 O2 . . 123.08(8) ?
O7 C7 C8 . . 125.92(9) ?
O2 C7 C8 . . 110.99(8) ?
O8 C9 O3 . . 123.52(9) ?
O8 C9 C10 . . 126.22(11) ?
O3 C9 C10 . . 110.25(11) ?
O9 C11 O4 . . 123.65(10) ?
O9 C11 C12 . . 125.51(10) ?
O4 C11 C12 . . 110.83(9) ?
O10 C13 O6 . . 123.22(12) ?
O10 C13 C14 . . 126.00(14) ?
O6 C13 C14 . . 110.77(11) ?
C1 O1 C5 . . 111.25(6) ?
C7 O2 C2 . . 117.64(7) ?
C9 O3 C3 . . 117.41(7) ?
C11 O4 C4 . . 117.07(7) ?
C13 O6 C6 . . 118.06(9) ?
C15 S1 C1 . . 101.77(4) y
N1 C15 S2 . . 124.18(7) y
N1 C15 S1 . . 112.09(7) y
S2 C15 S1 . . 123.71(5) y
C15 N1 C17 . . 119.92(9) y
C15 N1 C16 . . 123.38(8) y
C17 N1 C16 . . 116.62(8) y
O1 C1 H1 . . 109.4 ?
C2 C1 H1 . . 109.4 ?
S1 C1 H1 . . 109.4 ?
O2 C2 H2 . . 110.8 ?
C3 C2 H2 . . 110.8 ?
C1 C2 H2 . . 110.8 ?
O3 C3 H3 . . 109.3 ?
C4 C3 H3 . . 109.3 ?
C2 C3 H3 . . 109.3 ?
O4 C4 H4 . . 109.9 ?
C3 C4 H4 . . 109.9 ?
C5 C4 H4 . . 109.9 ?
O1 C5 H5 . . 109.0 ?
C6 C5 H5 . . 109.0 ?
C4 C5 H5 . . 109.0 ?
O6 C6 H6A . . 110.4 ?
C5 C6 H6A . . 110.4 ?
O6 C6 H6B . . 110.4 ?
C5 C6 H6B . . 110.4 ?
H6A C6 H6B . . 108.6 ?
C7 C8 H8A . . 109.5 ?
C7 C8 H8B . . 109.5 ?
H8A C8 H8B . . 109.5 ?
C7 C8 H8C . . 109.5 ?
H8A C8 H8C . . 109.5 ?
H8B C8 H8C . . 109.5 ?
C9 C10 H10A . . 109.5 ?
C9 C10 H10B . . 109.5 ?
H10A C10 H10B . . 109.5 ?
C9 C10 H10C . . 109.5 ?
H10A C10 H10C . . 109.5 ?
H10B C10 H10C . . 109.5 ?
C11 C12 H12A . . 109.5 ?
C11 C12 H12B . . 109.5 ?
H12A C12 H12B . . 109.5 ?
C11 C12 H12C . . 109.5 ?
H12A C12 H12C . . 109.5 ?
H12B C12 H12C . . 109.5 ?
C13 C14 H14A . . 109.5 ?
C13 C14 H14B . . 109.5 ?
H14A C14 H14B . . 109.5 ?
C13 C14 H14C . . 109.5 ?
H14A C14 H14C . . 109.5 ?
H14B C14 H14C . . 109.5 ?
N1 C16 H16A . . 109.5 ?
N1 C16 H16B . . 109.5 ?
H16A C16 H16B . . 109.5 ?
N1 C16 H16C . . 109.5 ?
H16A C16 H16C . . 109.5 ?
H16B C16 H16C . . 109.5 ?
N1 C17 H17A . . 109.5 ?
N1 C17 H17B . . 109.5 ?
H17A C17 H17B . . 109.5 ?
N1 C17 H17C . . 109.5 ?
H17A C17 H17C . . 109.5 ?
H17B C17 H17C . . 109.5 ?

loop_
_geom_bond_atom_site_label_1
_geom_bond_atom_site_label_2
_geom_bond_site_symmetry_2
_geom_bond_distance
_geom_bond_publ_flag
C1 O1 . 1.4216(11) ?
C1 C2 . 1.5378(11) ?
C1 S1 . 1.7959(8) y
C2 O2 . 1.4339(10) ?
C2 C3 . 1.5255(11) ?
C3 O3 . 1.4358(10) ?
C3 C4 . 1.5226(11) ?
C4 O4 . 1.4419(10) ?
C4 C5 . 1.5234(11) ?
C5 O1 . 1.4290(11) ?
C5 C6 . 1.5209(12) ?
C6 O6 . 1.4365(13) ?
C7 O7 . 1.2079(11) ?
C7 O2 . 1.3585(11) ?
C7 C8 . 1.4936(14) ?
C9 O8 . 1.2045(15) ?
C9 O3 . 1.3639(12) ?
C9 C10 . 1.4966(15) ?
C11 O9 . 1.2055(14) ?
C11 O4 . 1.3513(12) ?
C11 C12 . 1.4968(16) ?
C13 O10 . 1.2015(18) ?
C13 O6 . 1.3475(16) ?
C13 C14 . 1.4989(18) ?
S1 C15 . 1.7877(9) y
S2 C15 . 1.6698(9) y
C15 N1 . 1.3327(12) y
N1 C17 . 1.4631(14) ?
N1 C16 . 1.4655(13) ?
C1 H1 . 1.0000 ?
C2 H2 . 1.0000 ?
C3 H3 . 1.0000 ?
C4 H4 . 1.0000 ?
C5 H5 . 1.0000 ?
C6 H6A . 0.9900 ?
C6 H6B . 0.9900 ?
C8 H8A . 0.9800 ?
C8 H8B . 0.9800 ?
C8 H8C . 0.9800 ?
C10 H10A . 0.9800 ?
C10 H10B . 0.9800 ?
C10 H10C . 0.9800 ?
C12 H12A . 0.9800 ?
C12 H12B . 0.9800 ?
C12 H12C . 0.9800 ?
C14 H14A . 0.9800 ?
C14 H14B . 0.9800 ?
C14 H14C . 0.9800 ?
C16 H16A . 0.9800 ?
C16 H16B . 0.9800 ?
C16 H16C . 0.9800 ?
C17 H17A . 0.9800 ?
C17 H17B . 0.9800 ?
C17 H17C . 0.9800 ?

loop_
_geom_hbond_atom_site_label_D
_geom_hbond_atom_site_label_H
_geom_hbond_atom_site_label_A
_geom_hbond_site_symmetry_A
_geom_hbond_distance_DH
_geom_hbond_distance_HA
_geom_hbond_distance_DA
_geom_hbond_angle_DHA
_geom_hbond_publ_flag
C4 H4 O7 1_655 1.00 2.45 3.2096(11) 132.1 yes
C8 H8B O8 1_455 0.98 2.41 3.3157(15) 154.3 yes
C16 H16C O10 1_445 0.98 2.44 3.1795(18) 131.5 yes
C17 H17B O1 3_545 0.98 2.55 3.3558(13) 139.4 yes
C1 H1 S2 . 1.00 2.56 3.1175(8) 114.8 yes
C8 H8A O8 4_455 0.98 2.66 3.3384(15) 126.7 yes

loop_
_geom_torsion_atom_site_label_1
_geom_torsion_atom_site_label_2
_geom_torsion_atom_site_label_3
_geom_torsion_atom_site_label_4
_geom_torsion_site_symmetry_1
_geom_torsion_site_symmetry_2
_geom_torsion_site_symmetry_3
_geom_torsion_site_symmetry_4
_geom_torsion
_geom_torsion_publ_flag
O1 C1 C2 O2 . . . . 176.61(6) ?
S1 C1 C2 O2 . . . . -63.74(7) ?
O1 C1 C2 C3 . . . . 60.57(8) ?
S1 C1 C2 C3 . . . . -179.78(5) y
O2 C2 C3 O3 . . . . 68.17(8) ?
C1 C2 C3 O3 . . . . -173.98(6) y
O2 C2 C3 C4 . . . . -172.80(6) ?
C1 C2 C3 C4 . . . . -54.95(8) ?
O3 C3 C4 O4 . . . . 53.85(8) ?
C2 C3 C4 O4 . . . . -66.55(8) ?
O3 C3 C4 C5 . . . . 172.72(7) ?
C2 C3 C4 C5 . . . . 52.32(8) ?
O4 C4 C5 O1 . . . . 64.22(9) ?
C3 C4 C5 O1 . . . . -54.58(9) ?
O4 C4 C5 C6 . . . . -54.12(9) ?
C3 C4 C5 C6 . . . . -172.92(7) ?
O1 C5 C6 O6 . . . . 179.61(8) ?
C4 C5 C6 O6 . . . . -58.86(10) ?
C2 C1 O1 C5 . . . . -65.67(8) ?
S1 C1 O1 C5 . . . . 173.70(6) ?
C6 C5 O1 C1 . . . . -174.41(7) ?
C4 C5 O1 C1 . . . . 62.66(9) ?
O7 C7 O2 C2 . . . . 1.12(13) ?
C8 C7 O2 C2 . . . . -178.12(9) ?
C3 C2 O2 C7 . . . . -142.58(7) ?
C1 C2 O2 C7 . . . . 101.04(8) ?
O8 C9 O3 C3 . . . . 7.42(14) ?
C10 C9 O3 C3 . . . . -172.48(9) ?
C4 C3 O3 C9 . . . . 127.59(8) ?
C2 C3 O3 C9 . . . . -110.98(8) ?
O9 C11 O4 C4 . . . . -1.10(18) ?
C12 C11 O4 C4 . . . . 179.96(11) ?
C3 C4 O4 C11 . . . . -113.01(9) ?
C5 C4 O4 C11 . . . . 127.80(9) ?
O10 C13 O6 C6 . . . . 5.4(2) ?
C14 C13 O6 C6 . . . . -173.27(11) ?
C5 C6 O6 C13 . . . . 127.99(11) ?
O1 C1 S1 C15 . . . . -84.52(6) ?
C2 C1 S1 C15 . . . . 155.53(6) y
C1 S1 C15 N1 . . . . 170.41(7) y
C1 S1 C15 S2 . . . . -11.04(7) y
S2 C15 N1 C17 . . . . -3.08(15) ?
S1 C15 N1 C17 . . . . 175.46(10) y
S2 C15 N1 C16 . . . . -179.75(9) ?
S1 C15 N1 C16 . . . . -1.21(13) ?
